data_4069968
loop_
_publ_author_name
'Ni, Chengbao'
'Long, Gary J.'
'Power, Philip P.'

_publ_section_title
;
 Transition Metal Acetylide Rearrangement and Coupling Induced by
 Coordinative Unsaturation
;
_journal_issue 17
_journal_name_full Organometallics
_journal_page_first 5012
_journal_paper_doi 10.1021/om900542j
_journal_volume 28
_journal_year 2009
_chemical_formula_moiety 'C50 H71 Fe Li O2, C4 H8 O'
_chemical_formula_sum 'C54 H79 Fe Li O3'
_chemical_formula_weight 838.96
_chemical_name_systematic
; 
 ? 
;
_space_group_IT_number 4
_symmetry_cell_setting monoclinic
_symmetry_space_group_name_Hall 'P 2yb'
_symmetry_space_group_name_H-M 'P 1 21 1'
_atom_sites_solution_hydrogens geom
_atom_sites_solution_primary direct
_atom_sites_solution_secondary difmap
_audit_creation_method SHELXL-97
_cell_angle_alpha 90.00
_cell_angle_beta 90.277(2)
_cell_angle_gamma 90.00
_cell_formula_units_Z 2
_cell_length_a 12.4091(14)
_cell_length_b 16.2562(19)
_cell_length_c 12.4153(14)
_cell_measurement_reflns_used 9257
_cell_measurement_temperature 90(2)
_cell_measurement_theta_max 27.42
_cell_measurement_theta_min 2.33
_cell_volume 2504.4(5)
_computing_cell_refinement 'SAINT (7.46A) (Bruker, 2006)'
_computing_data_collection 'SMART (Version 5.054) (Bruker, 2002)'
_computing_data_reduction 'SAINT (7.46A) (Bruker, 2006)'
_computing_molecular_graphics 'SHELXTL 5.1, XP (Sheldrick, 1994)'
_computing_publication_material SHELXL97
_computing_structure_refinement 'SHELXL-97 (Sheldrick, 2008)'
_computing_structure_solution 'SHELXS-97 (Sheldrick, 2008)'
_diffrn_ambient_temperature 90(2)
_diffrn_measured_fraction_theta_full 0.998
_diffrn_measured_fraction_theta_max 0.998
_diffrn_measurement_device_type 'Bruker SMART1000 CCD'
_diffrn_measurement_method '\w and \f'
_diffrn_radiation_monochromator graphite
_diffrn_radiation_source 'fine-focus sealed tube'
_diffrn_radiation_type MoK\a
_diffrn_radiation_wavelength 0.71073
_diffrn_reflns_av_R_equivalents 0.0229
_diffrn_reflns_av_sigmaI/netI 0.0336
_diffrn_reflns_limit_h_max 16
_diffrn_reflns_limit_h_min -16
_diffrn_reflns_limit_k_max 21
_diffrn_reflns_limit_k_min -21
_diffrn_reflns_limit_l_max 16
_diffrn_reflns_limit_l_min -16
_diffrn_reflns_number 22337
_diffrn_reflns_theta_full 27.50
_diffrn_reflns_theta_max 27.50
_diffrn_reflns_theta_min 1.25
_exptl_absorpt_coefficient_mu 0.340
_exptl_absorpt_correction_T_max 0.9557
_exptl_absorpt_correction_T_min 0.9168
_exptl_absorpt_correction_type multi-scan
_exptl_absorpt_process_details 'SADABS 2008/3 (Sheldrick, 2008)'
_exptl_crystal_colour Colorless
_exptl_crystal_density_diffrn 1.113
_exptl_crystal_density_method 'not measured'
_exptl_crystal_description Plate
_exptl_crystal_F_000 912
_exptl_crystal_size_max 0.26
_exptl_crystal_size_mid 0.24
_exptl_crystal_size_min 0.15
_refine_diff_density_max 0.393
_refine_diff_density_min -0.246
_refine_diff_density_rms 0.047
_refine_ls_abs_structure_details 'Flack H D (1983), Acta Cryst. A39, 876-881'
_refine_ls_abs_structure_Flack -0.001(14)
_refine_ls_extinction_method none
_refine_ls_goodness_of_fit_ref 1.055
_refine_ls_hydrogen_treatment constr
_refine_ls_matrix_type full
_refine_ls_number_parameters 547
_refine_ls_number_reflns 11428
_refine_ls_number_restraints 1
_refine_ls_restrained_S_all 1.055
_refine_ls_R_factor_all 0.0433
_refine_ls_R_factor_gt 0.0398
_refine_ls_shift/su_max 0.001
_refine_ls_shift/su_mean 0.000
_refine_ls_structure_factor_coef Fsqd
_refine_ls_weighting_details 'calc w=1/[\s^2^(Fo^2^)+(0.0607P)^2^+0.4552P] where P=(Fo^2^+2Fc^2^)/3'
_refine_ls_weighting_scheme calc
_refine_ls_wR_factor_gt 0.1019
_refine_ls_wR_factor_ref 0.1038
_reflns_number_gt 10782
_reflns_number_total 11428
_reflns_threshold_expression >2sigma(I)
_cod_data_source_file om900542j_si_002.cif
_cod_data_source_block cbn96fmimp
_cod_depositor_comments
;
The following automatic conversions were performed:

'_symmetry_cell_setting' value 'Monoclinic' changed to 'monoclinic'
according to /home/saulius/struct/CIF-dictionaries/cif_core.dic
dictionary named 'cif_core.dic' version 2.4.2 from 2011-04-26.

Automatic conversion script
Id: cif_fix_values 1715 2011-07-08 13:25:40Z adriana 
;
_cod_original_sg_symbol_H-M 'P 21'
_cod_database_code 4069968

loop_
_symmetry_equiv_pos_as_xyz
'x, y, z'
'-x, y+1/2, -z'

loop_
_atom_site_label
_atom_site_type_symbol
_atom_site_fract_x
_atom_site_fract_y
_atom_site_fract_z
_atom_site_U_iso_or_equiv
_atom_site_adp_type
_atom_site_occupancy
_atom_site_symmetry_multiplicity
_atom_site_calc_flag
_atom_site_refinement_flags
Fe1 Fe 0.74850(3) 0.72987(3) 0.75438(3) 0.02483(7) Uani 1 1 d .
Li1 Li 0.6629(4) 0.5806(3) 0.6656(4) 0.0290(8) Uani 1 1 d .
C1 C 0.8132(2) 0.83293(14) 0.8223(2) 0.0208(4) Uani 1 1 d .
C2 C 0.7732(2) 0.86509(19) 0.9191(2) 0.0233(6) Uani 1 1 d .
C3 C 0.8241(2) 0.9310(2) 0.9720(3) 0.0283(7) Uani 1 1 d .
H3 H 0.7952 0.9516 1.0374 0.034 Uiso 1 1 calc R
C4 C 0.9144(2) 0.96542(15) 0.9300(2) 0.0264(5) Uani 1 1 d .
H4 H 0.9495 1.0090 0.9671 0.032 Uiso 1 1 calc R
C5 C 0.9561(2) 0.9365(2) 0.8312(2) 0.0244(6) Uani 1 1 d .
H5 H 1.0187 0.9609 0.8011 0.029 Uiso 1 1 calc R
C6 C 0.9048(2) 0.87227(18) 0.7789(2) 0.0195(5) Uani 1 1 d .
C7 C 0.6732(2) 0.8283(2) 0.9672(3) 0.0312(7) Uani 1 1 d .
C8 C 0.6803(3) 0.7718(3) 1.0527(3) 0.0408(8) Uani 1 1 d .
C9 C 0.5851(3) 0.7418(4) 1.0981(3) 0.0614(13) Uani 1 1 d .
H9 H 0.5888 0.7042 1.1566 0.074 Uiso 1 1 calc R
C10 C 0.4871(3) 0.7660(4) 1.0594(4) 0.0710(16) Uani 1 1 d .
H10 H 0.4230 0.7448 1.0904 0.085 Uiso 1 1 calc R
C11 C 0.4809(3) 0.8209(3) 0.9758(3) 0.0489(10) Uani 1 1 d .
H11 H 0.4120 0.8368 0.9494 0.059 Uiso 1 1 calc R
C12 C 0.5729(3) 0.8540(2) 0.9286(3) 0.0374(7) Uani 1 1 d .
C13 C 0.7864(3) 0.7431(2) 1.0984(3) 0.0435(9) Uani 1 1 d .
H13 H 0.8444 0.7631 1.0492 0.052 Uiso 1 1 calc R
C14 C 0.7939(4) 0.6473(3) 1.1019(4) 0.0575(11) Uani 1 1 d .
H14A H 0.7845 0.6251 1.0291 0.086 Uiso 1 1 calc R
H14B H 0.7373 0.6256 1.1488 0.086 Uiso 1 1 calc R
H14C H 0.8646 0.6310 1.1302 0.086 Uiso 1 1 calc R
C15 C 0.8079(4) 0.7799(3) 1.2091(3) 0.0556(11) Uani 1 1 d .
H15A H 0.7500 0.7640 1.2583 0.083 Uiso 1 1 calc R
H15B H 0.8106 0.8400 1.2034 0.083 Uiso 1 1 calc R
H15C H 0.8769 0.7594 1.2369 0.083 Uiso 1 1 calc R
C16 C 0.5617(3) 0.9172(3) 0.8379(3) 0.0410(8) Uani 1 1 d .
H16 H 0.6339 0.9237 0.8034 0.049 Uiso 1 1 calc R
C17 C 0.4817(3) 0.8930(3) 0.7507(4) 0.0564(11) Uani 1 1 d .
H17A H 0.4095 0.8888 0.7818 0.085 Uiso 1 1 calc R
H17B H 0.5025 0.8397 0.7202 0.085 Uiso 1 1 calc R
H17C H 0.4815 0.9348 0.6938 0.085 Uiso 1 1 calc R
C18 C 0.5310(4) 0.9993(3) 0.8871(4) 0.0654(13) Uani 1 1 d .
H18A H 0.5807 1.0122 0.9464 0.098 Uiso 1 1 calc R
H18B H 0.4573 0.9963 0.9147 0.098 Uiso 1 1 calc R
H18C H 0.5354 1.0424 0.8321 0.098 Uiso 1 1 calc R
C19 C 0.9477(2) 0.84346(19) 0.6724(2) 0.0253(6) Uani 1 1 d .
C20 C 0.9069(3) 0.8804(2) 0.5753(2) 0.0292(6) Uani 1 1 d .
C21 C 0.9457(3) 0.8548(3) 0.4756(3) 0.0419(8) Uani 1 1 d .
H21 H 0.9191 0.8795 0.4114 0.050 Uiso 1 1 calc R
C22 C 1.0222(4) 0.7941(3) 0.4700(3) 0.0543(10) Uani 1 1 d .
H22 H 1.0487 0.7773 0.4018 0.065 Uiso 1 1 calc R
C23 C 1.0622(3) 0.7563(3) 0.5649(3) 0.0474(9) Uani 1 1 d .
H23 H 1.1147 0.7140 0.5599 0.057 Uiso 1 1 calc R
C24 C 1.0243(3) 0.7812(2) 0.6667(3) 0.0346(7) Uani 1 1 d .
C25 C 0.8228(3) 0.9475(2) 0.5772(3) 0.0342(7) Uani 1 1 d .
H25 H 0.8137 0.9653 0.6538 0.041 Uiso 1 1 calc R
C26 C 0.7160(4) 0.9173(3) 0.5374(6) 0.0739(17) Uani 1 1 d .
H26A H 0.6640 0.9626 0.5379 0.111 Uiso 1 1 calc R
H26B H 0.6905 0.8730 0.5843 0.111 Uiso 1 1 calc R
H26C H 0.7236 0.8964 0.4638 0.111 Uiso 1 1 calc R
C27 C 0.8536(4) 1.0224(3) 0.5123(5) 0.0739(16) Uani 1 1 d .
H27A H 0.8743 1.0055 0.4396 0.111 Uiso 1 1 calc R
H27B H 0.9144 1.0504 0.5473 0.111 Uiso 1 1 calc R
H27C H 0.7920 1.0601 0.5080 0.111 Uiso 1 1 calc R
C28 C 1.0711(3) 0.7429(2) 0.7688(3) 0.0378(8) Uani 1 1 d .
H28 H 1.0207 0.7556 0.8291 0.045 Uiso 1 1 calc R
C29 C 1.0805(3) 0.6503(3) 0.7613(4) 0.0533(10) Uani 1 1 d .
H29A H 1.1045 0.6282 0.8308 0.080 Uiso 1 1 calc R
H29B H 1.1328 0.6358 0.7056 0.080 Uiso 1 1 calc R
H29C H 1.0100 0.6268 0.7426 0.080 Uiso 1 1 calc R
C30 C 1.1804(3) 0.7814(3) 0.7968(3) 0.0440(8) Uani 1 1 d .
H30A H 1.1723 0.8412 0.8033 0.066 Uiso 1 1 calc R
H30B H 1.2322 0.7688 0.7398 0.066 Uiso 1 1 calc R
H30C H 1.2065 0.7589 0.8654 0.066 Uiso 1 1 calc R
C31 C 0.7814(3) 0.61237(16) 0.7988(3) 0.0342(7) Uani 1 1 d .
C32 C 0.7979(3) 0.54023(17) 0.8132(3) 0.0368(7) Uani 1 1 d .
C33 C 0.8199(3) 0.45159(16) 0.8376(3) 0.0397(7) Uani 1 1 d .
C34 C 0.7420(4) 0.39692(19) 0.7744(4) 0.0696(15) Uani 1 1 d .
H34A H 0.7516 0.4063 0.6970 0.104 Uiso 1 1 calc R
H34B H 0.6677 0.4104 0.7944 0.104 Uiso 1 1 calc R
H34C H 0.7566 0.3391 0.7911 0.104 Uiso 1 1 calc R
C35 C 0.8068(3) 0.4356(2) 0.9591(3) 0.0422(8) Uani 1 1 d .
H35A H 0.7304 0.4387 0.9780 0.063 Uiso 1 1 calc R
H35B H 0.8472 0.4771 0.9998 0.063 Uiso 1 1 calc R
H35C H 0.8346 0.3808 0.9767 0.063 Uiso 1 1 calc R
C36 C 0.9345(3) 0.4334(2) 0.8025(3) 0.0437(9) Uani 1 1 d .
H36A H 0.9847 0.4684 0.8430 0.065 Uiso 1 1 calc R
H36B H 0.9416 0.4446 0.7253 0.065 Uiso 1 1 calc R
H36C H 0.9512 0.3755 0.8167 0.065 Uiso 1 1 calc R
C37 C 0.6379(3) 0.71822(15) 0.6340(2) 0.0309(5) Uani 1 1 d .
C38 C 0.5705(2) 0.70944(13) 0.5645(2) 0.0267(5) Uani 1 1 d .
C39 C 0.4858(3) 0.70566(14) 0.4794(2) 0.0285(5) Uani 1 1 d .
C40 C 0.4975(4) 0.6262(3) 0.4131(4) 0.0613(12) Uani 1 1 d .
H40A H 0.5701 0.6235 0.3827 0.092 Uiso 1 1 calc R
H40B H 0.4441 0.6260 0.3547 0.092 Uiso 1 1 calc R
H40C H 0.4856 0.5785 0.4598 0.092 Uiso 1 1 calc R
C41 C 0.3764(3) 0.7081(3) 0.5330(3) 0.0572(12) Uani 1 1 d .
H41A H 0.3740 0.6669 0.5906 0.086 Uiso 1 1 calc R
H41B H 0.3202 0.6960 0.4795 0.086 Uiso 1 1 calc R
H41C H 0.3642 0.7629 0.5635 0.086 Uiso 1 1 calc R
C42 C 0.4955(3) 0.7813(3) 0.4071(3) 0.0498(9) Uani 1 1 d .
H42A H 0.4811 0.8310 0.4494 0.075 Uiso 1 1 calc R
H42B H 0.4431 0.7774 0.3480 0.075 Uiso 1 1 calc R
H42C H 0.5685 0.7841 0.3775 0.075 Uiso 1 1 calc R
O1 O 0.5348(2) 0.54222(16) 0.7314(3) 0.0445(7) Uani 1 1 d .
C46 C 0.4554(4) 0.4822(3) 0.7105(4) 0.0595(12) Uani 1 1 d .
H46A H 0.4847 0.4261 0.7209 0.071 Uiso 1 1 calc R
H46B H 0.4274 0.4872 0.6359 0.071 Uiso 1 1 calc R
C47 C 0.3682(4) 0.5002(5) 0.7913(4) 0.088(2) Uani 1 1 d .
H47A H 0.2964 0.4949 0.7569 0.106 Uiso 1 1 calc R
H47B H 0.3724 0.4606 0.8518 0.106 Uiso 1 1 calc R
C48 C 0.3831(5) 0.5822(4) 0.8305(5) 0.0714(15) Uani 1 1 d .
H48A H 0.3574 0.5881 0.9054 0.086 Uiso 1 1 calc R
H48B H 0.3460 0.6230 0.7841 0.086 Uiso 1 1 calc R
C49 C 0.4996(5) 0.5904(3) 0.8240(5) 0.0720(17) Uani 1 1 d .
H49A H 0.5339 0.5695 0.8908 0.086 Uiso 1 1 calc R
H49B H 0.5198 0.6489 0.8148 0.086 Uiso 1 1 calc R
O2 O 0.7381(2) 0.53375(16) 0.5445(2) 0.0423(7) Uani 1 1 d .
C50 C 0.8357(4) 0.5776(3) 0.5155(4) 0.0603(12) Uani 1 1 d .
H50A H 0.8996 0.5526 0.5505 0.072 Uiso 1 1 calc R
H50B H 0.8311 0.6362 0.5368 0.072 Uiso 1 1 calc R
C51 C 0.8413(4) 0.5692(4) 0.3967(4) 0.0737(16) Uani 1 1 d .
H51A H 0.8016 0.6146 0.3611 0.088 Uiso 1 1 calc R
H51B H 0.9172 0.5706 0.3725 0.088 Uiso 1 1 calc R
C52 C 0.7923(5) 0.4905(4) 0.3707(4) 0.086(2) Uani 1 1 d .
H52A H 0.8482 0.4478 0.3598 0.103 Uiso 1 1 calc R
H52B H 0.7480 0.4947 0.3043 0.103 Uiso 1 1 calc R
C53 C 0.7208(4) 0.4691(3) 0.4690(3) 0.0531(11) Uani 1 1 d .
H53A H 0.6440 0.4663 0.4476 0.064 Uiso 1 1 calc R
H53B H 0.7422 0.4154 0.5002 0.064 Uiso 1 1 calc R
O61 O 0.9242(3) 0.2156(2) 0.8005(3) 0.0805(10) Uani 1 1 d .
C61 C 0.8668(5) 0.1512(3) 0.7476(5) 0.0768(15) Uani 1 1 d .
H61A H 0.9115 0.1009 0.7442 0.092 Uiso 1 1 calc R
H61B H 0.8475 0.1679 0.6733 0.092 Uiso 1 1 calc R
C62 C 0.7683(4) 0.1357(3) 0.8111(4) 0.0615(12) Uani 1 1 d .
H62A H 0.7511 0.0763 0.8129 0.074 Uiso 1 1 calc R
H62B H 0.7060 0.1659 0.7804 0.074 Uiso 1 1 calc R
C63 C 0.7960(4) 0.1678(3) 0.9250(4) 0.0559(10) Uani 1 1 d .
H63A H 0.7466 0.2126 0.9467 0.067 Uiso 1 1 calc R
H63B H 0.7927 0.1230 0.9790 0.067 Uiso 1 1 calc R
C64 C 0.9108(4) 0.1994(2) 0.9120(4) 0.0544(8) Uani 1 1 d .
H64A H 0.9217 0.2502 0.9546 0.065 Uiso 1 1 calc R
H64B H 0.9633 0.1575 0.9367 0.065 Uiso 1 1 calc R

loop_
_atom_site_aniso_label
_atom_site_aniso_U_11
_atom_site_aniso_U_22
_atom_site_aniso_U_33
_atom_site_aniso_U_23
_atom_site_aniso_U_13
_atom_site_aniso_U_12
Fe1 0.0255(3) 0.02212(11) 0.0267(3) -0.00061(18) -0.00901(10) -0.00186(17)
Li1 0.025(3) 0.035(2) 0.027(3) -0.004(2) 0.0022(15) -0.002(2)
C1 0.0169(13) 0.0248(10) 0.0206(14) -0.0006(10) -0.0019(8) 0.0035(10)
C2 0.0234(13) 0.0269(15) 0.0196(12) 0.0022(11) -0.0024(10) 0.0035(11)
C3 0.0245(14) 0.0338(17) 0.0266(15) -0.0086(12) -0.0041(11) 0.0008(12)
C4 0.0278(14) 0.0246(10) 0.0268(15) -0.0073(11) -0.0045(10) -0.0007(11)
C5 0.0236(13) 0.0282(15) 0.0212(14) 0.0059(11) -0.0013(10) -0.0022(11)
C6 0.0221(12) 0.0210(12) 0.0153(12) 0.0004(10) -0.0046(10) 0.0017(10)
C7 0.0184(13) 0.0499(19) 0.0255(14) -0.0081(14) 0.0044(11) -0.0096(12)
C8 0.0371(18) 0.056(2) 0.0292(16) 0.0023(15) 0.0071(13) -0.0162(16)
C9 0.054(2) 0.086(4) 0.044(2) 0.015(2) 0.0023(17) -0.035(2)
C10 0.032(2) 0.124(5) 0.057(3) 0.005(3) 0.0084(17) -0.033(2)
C11 0.0194(14) 0.087(3) 0.0397(19) -0.0060(19) -0.0021(13) -0.0120(16)
C12 0.0266(16) 0.0568(19) 0.0290(17) -0.0120(16) 0.0012(10) 0.0001(15)
C13 0.0463(18) 0.051(2) 0.0336(16) 0.0160(15) -0.0026(13) -0.0109(16)
C14 0.077(3) 0.053(2) 0.042(2) 0.0180(18) -0.006(2) -0.015(2)
C15 0.055(2) 0.062(3) 0.049(2) 0.005(2) -0.0075(18) -0.012(2)
C16 0.0265(15) 0.056(2) 0.0406(19) -0.0120(16) -0.0049(13) 0.0127(15)
C17 0.050(2) 0.062(3) 0.057(2) -0.015(2) -0.033(2) 0.0178(19)
C18 0.061(3) 0.055(3) 0.080(3) -0.018(2) -0.009(2) 0.001(2)
C19 0.0234(13) 0.0282(14) 0.0244(14) -0.0047(11) 0.0025(10) -0.0019(11)
C20 0.0287(16) 0.0411(15) 0.0178(13) 0.0002(12) -0.0060(11) -0.0073(12)
C21 0.0394(18) 0.059(2) 0.0270(16) -0.0005(15) -0.0034(13) 0.0029(16)
C22 0.053(3) 0.081(3) 0.0298(19) -0.0203(19) 0.0049(14) 0.007(2)
C23 0.0410(19) 0.059(2) 0.043(2) -0.0104(16) 0.0076(15) 0.0144(16)
C24 0.0302(15) 0.0405(17) 0.0332(16) -0.0082(13) 0.0021(12) 0.0024(14)
C25 0.0327(15) 0.0424(18) 0.0275(15) 0.0075(13) -0.0102(12) -0.0072(13)
C26 0.037(2) 0.046(2) 0.139(5) 0.006(3) -0.026(3) -0.0036(18)
C27 0.047(2) 0.045(2) 0.129(5) 0.027(3) 0.006(3) -0.0130(19)
C28 0.0293(15) 0.040(2) 0.0443(17) -0.0100(14) 0.0027(12) 0.0131(14)
C29 0.046(2) 0.049(2) 0.065(3) -0.0040(19) -0.0156(18) 0.0115(17)
C30 0.043(2) 0.0432(19) 0.046(2) -0.0101(16) -0.0076(15) 0.0092(16)
C31 0.0344(17) 0.0278(12) 0.0401(18) 0.0009(13) -0.0166(13) -0.0026(13)
C32 0.0378(19) 0.0303(12) 0.042(2) 0.0062(14) -0.0177(13) -0.0056(13)
C33 0.0381(18) 0.0249(12) 0.056(2) 0.0041(14) -0.0173(14) 0.0025(13)
C34 0.084(4) 0.0291(15) 0.095(3) 0.0155(18) -0.054(3) -0.0113(17)
C35 0.0356(18) 0.0396(19) 0.051(2) 0.0131(16) -0.0002(15) 0.0042(15)
C36 0.051(2) 0.0331(18) 0.047(2) 0.0027(15) 0.0032(16) 0.0096(16)
C37 0.0363(17) 0.0290(13) 0.0275(16) -0.0015(13) -0.0084(9) 0.0027(14)
C38 0.0289(16) 0.0270(12) 0.0243(14) 0.0001(11) -0.0026(9) -0.0008(11)
C39 0.0267(16) 0.0334(12) 0.0253(15) -0.0020(12) -0.0074(9) 0.0021(12)
C40 0.068(3) 0.052(2) 0.064(3) -0.0210(19) -0.038(2) 0.007(2)
C41 0.0320(17) 0.091(3) 0.049(2) 0.014(2) -0.0115(15) -0.0128(18)
C42 0.0368(18) 0.063(2) 0.049(2) 0.0223(19) -0.0142(15) -0.0101(17)
O1 0.0309(13) 0.0401(14) 0.0627(18) -0.0071(13) 0.0159(12) -0.0108(11)
C46 0.039(2) 0.068(3) 0.071(3) 0.002(2) -0.012(2) -0.024(2)
C47 0.039(2) 0.171(7) 0.056(3) 0.019(4) 0.013(2) -0.030(3)
C48 0.077(3) 0.067(3) 0.070(3) 0.024(3) 0.022(3) 0.024(3)
C49 0.085(3) 0.046(2) 0.085(4) 0.003(2) 0.064(3) 0.002(2)
O2 0.0452(15) 0.0426(14) 0.0392(14) -0.0121(11) 0.0158(12) -0.0074(11)
C50 0.046(2) 0.067(3) 0.068(3) -0.018(2) 0.024(2) -0.011(2)
C51 0.055(3) 0.123(5) 0.043(2) 0.019(3) 0.0077(19) -0.010(3)
C52 0.096(4) 0.117(5) 0.045(3) -0.041(3) 0.034(3) -0.013(4)
C53 0.071(3) 0.050(2) 0.038(2) -0.0139(17) 0.0005(19) 0.010(2)
O61 0.091(3) 0.069(2) 0.082(2) 0.002(2) -0.0072(18) -0.013(2)
C61 0.112(5) 0.046(2) 0.072(3) -0.005(2) 0.010(3) -0.016(3)
C62 0.060(3) 0.044(2) 0.079(3) -0.0039(19) -0.019(2) -0.0009(18)
C63 0.053(2) 0.047(2) 0.067(3) -0.0064(19) -0.016(2) 0.0112(18)
C64 0.053(3) 0.0383(14) 0.072(3) 0.002(2) -0.0122(16) 0.0001(19)

loop_
_atom_type_symbol
_atom_type_description
_atom_type_scat_dispersion_real
_atom_type_scat_dispersion_imag
_atom_type_scat_source
C C 0.0033 0.0016 'International Tables Vol C Tables 4.2.6.8 and 6.1.1.4'
H H 0.0000 0.0000 'International Tables Vol C Tables 4.2.6.8 and 6.1.1.4'
Li Li -0.0003 0.0001 'International Tables Vol C Tables 4.2.6.8 and 6.1.1.4'
O O 0.0106 0.0060 'International Tables Vol C Tables 4.2.6.8 and 6.1.1.4'
Fe Fe 0.3463 0.8444 'International Tables Vol C Tables 4.2.6.8 and 6.1.1.4'

loop_
_geom_angle_atom_site_label_1
_geom_angle_atom_site_label_2
_geom_angle_atom_site_label_3
_geom_angle
C31 Fe1 C37 104.27(11)
C31 Fe1 C1 125.64(12)
C37 Fe1 C1 130.08(10)
C31 Fe1 Li1 51.80(11)
C37 Fe1 Li1 52.47(11)
C1 Fe1 Li1 177.45(11)
O1 Li1 O2 127.9(2)
O1 Li1 C31 107.6(3)
O2 Li1 C31 110.1(3)
O1 Li1 C37 106.4(3)
O2 Li1 C37 108.5(3)
C31 Li1 C37 89.41(18)
O1 Li1 C32 98.8(3)
O2 Li1 C32 98.0(2)
C31 Li1 C32 28.01(10)
C37 Li1 C32 117.39(19)
O1 Li1 C38 95.8(2)
O2 Li1 C38 98.7(2)
C31 Li1 C38 115.85(19)
C37 Li1 C38 26.47(9)
C32 Li1 C38 143.85(19)
O1 Li1 Fe1 115.0(3)
O2 Li1 Fe1 117.0(2)
C31 Li1 Fe1 44.70(10)
C37 Li1 Fe1 44.72(10)
C32 Li1 Fe1 72.67(12)
C38 Li1 Fe1 71.18(12)
C2 C1 C6 116.5(2)
C2 C1 Fe1 121.3(2)
C6 C1 Fe1 122.0(2)
C1 C2 C3 121.6(3)
C1 C2 C7 119.2(3)
C3 C2 C7 119.1(3)
C4 C3 C2 120.2(3)
C4 C3 H3 119.9
C2 C3 H3 119.9
C3 C4 C5 120.2(2)
C3 C4 H4 119.9
C5 C4 H4 119.9
C6 C5 C4 119.2(3)
C6 C5 H5 120.4
C4 C5 H5 120.4
C5 C6 C1 122.1(3)
C5 C6 C19 119.0(3)
C1 C6 C19 118.9(2)
C12 C7 C8 120.6(3)
C12 C7 C2 118.7(3)
C8 C7 C2 120.7(3)
C9 C8 C7 118.8(4)
C9 C8 C13 118.6(4)
C7 C8 C13 122.6(3)
C10 C9 C8 120.7(4)
C10 C9 H9 119.7
C8 C9 H9 119.7
C9 C10 C11 120.1(4)
C9 C10 H10 119.9
C11 C10 H10 119.9
C10 C11 C12 121.8(4)
C10 C11 H11 119.1
C12 C11 H11 119.1
C11 C12 C7 118.0(4)
C11 C12 C16 119.8(4)
C7 C12 C16 122.1(3)
C8 C13 C15 111.6(3)
C8 C13 C14 111.9(3)
C15 C13 C14 110.9(3)
C8 C13 H13 107.4
C15 C13 H13 107.4
C14 C13 H13 107.4
C13 C14 H14A 109.5
C13 C14 H14B 109.5
H14A C14 H14B 109.5
C13 C14 H14C 109.5
H14A C14 H14C 109.5
H14B C14 H14C 109.5
C13 C15 H15A 109.5
C13 C15 H15B 109.5
H15A C15 H15B 109.5
C13 C15 H15C 109.5
H15A C15 H15C 109.5
H15B C15 H15C 109.5
C18 C16 C17 110.6(3)
C18 C16 C12 108.4(3)
C17 C16 C12 114.0(4)
C18 C16 H16 107.9
C17 C16 H16 107.9
C12 C16 H16 107.9
C16 C17 H17A 109.5
C16 C17 H17B 109.5
H17A C17 H17B 109.5
C16 C17 H17C 109.5
H17A C17 H17C 109.5
H17B C17 H17C 109.5
C16 C18 H18A 109.5
C16 C18 H18B 109.5
H18A C18 H18B 109.5
C16 C18 H18C 109.5
H18A C18 H18C 109.5
H18B C18 H18C 109.5
C24 C19 C20 119.9(3)
C24 C19 C6 121.2(3)
C20 C19 C6 118.9(3)
C21 C20 C19 119.9(3)
C21 C20 C25 118.1(3)
C19 C20 C25 122.0(3)
C22 C21 C20 120.2(3)
C22 C21 H21 119.9
C20 C21 H21 119.9
C21 C22 C23 120.6(3)
C21 C22 H22 119.7
C23 C22 H22 119.7
C24 C23 C22 120.3(3)
C24 C23 H23 119.9
C22 C23 H23 119.9
C19 C24 C23 119.1(3)
C19 C24 C28 120.8(3)
C23 C24 C28 120.0(3)
C26 C25 C27 108.3(4)
C26 C25 C20 111.6(3)
C27 C25 C20 113.4(3)
C26 C25 H25 107.7
C27 C25 H25 107.7
C20 C25 H25 107.7
C25 C26 H26A 109.5
C25 C26 H26B 109.5
H26A C26 H26B 109.5
C25 C26 H26C 109.5
H26A C26 H26C 109.5
H26B C26 H26C 109.5
C25 C27 H27A 109.5
C25 C27 H27B 109.5
H27A C27 H27B 109.5
C25 C27 H27C 109.5
H27A C27 H27C 109.5
H27B C27 H27C 109.5
C29 C28 C24 112.6(3)
C29 C28 C30 110.7(3)
C24 C28 C30 110.8(3)
C29 C28 H28 107.5
C24 C28 H28 107.5
C30 C28 H28 107.5
C28 C29 H29A 109.5
C28 C29 H29B 109.5
H29A C29 H29B 109.5
C28 C29 H29C 109.5
H29A C29 H29C 109.5
H29B C29 H29C 109.5
C28 C30 H30A 109.5
C28 C30 H30B 109.5
H30A C30 H30B 109.5
C28 C30 H30C 109.5
H30A C30 H30C 109.5
H30B C30 H30C 109.5
C32 C31 Fe1 172.5(3)
C32 C31 Li1 89.8(2)
Fe1 C31 Li1 83.50(15)
C31 C32 C33 176.8(4)
C31 C32 Li1 62.21(19)
C33 C32 Li1 120.6(2)
C32 C33 C36 107.5(3)
C32 C33 C34 110.0(2)
C36 C33 C34 109.3(4)
C32 C33 C35 109.9(3)
C36 C33 C35 110.6(2)
C34 C33 C35 109.6(3)
C33 C34 H34A 109.5
C33 C34 H34B 109.5
H34A C34 H34B 109.5
C33 C34 H34C 109.5
H34A C34 H34C 109.5
H34B C34 H34C 109.5
C33 C35 H35A 109.5
C33 C35 H35B 109.5
H35A C35 H35B 109.5
C33 C35 H35C 109.5
H35A C35 H35C 109.5
H35B C35 H35C 109.5
C33 C36 H36A 109.5
C33 C36 H36B 109.5
H36A C36 H36B 109.5
C33 C36 H36C 109.5
H36A C36 H36C 109.5
H36B C36 H36C 109.5
C38 C37 Fe1 177.9(3)
C38 C37 Li1 95.7(2)
Fe1 C37 Li1 82.80(13)
C37 C38 C39 175.5(2)
C37 C38 Li1 57.81(17)
C39 C38 Li1 126.59(17)
C38 C39 C41 108.6(3)
C38 C39 C42 109.0(2)
C41 C39 C42 108.1(3)
C38 C39 C40 110.3(2)
C41 C39 C40 110.1(3)
C42 C39 C40 110.7(3)
C39 C40 H40A 109.5
C39 C40 H40B 109.5
H40A C40 H40B 109.5
C39 C40 H40C 109.5
H40A C40 H40C 109.5
H40B C40 H40C 109.5
C39 C41 H41A 109.5
C39 C41 H41B 109.5
H41A C41 H41B 109.5
C39 C41 H41C 109.5
H41A C41 H41C 109.5
H41B C41 H41C 109.5
C39 C42 H42A 109.5
C39 C42 H42B 109.5
H42A C42 H42B 109.5
C39 C42 H42C 109.5
H42A C42 H42C 109.5
H42B C42 H42C 109.5
C46 O1 C49 107.7(3)
C46 O1 Li1 137.3(3)
C49 O1 Li1 114.7(3)
O1 C46 C47 104.2(5)
O1 C46 H46A 110.9
C47 C46 H46A 110.9
O1 C46 H46B 110.9
C47 C46 H46B 110.9
H46A C46 H46B 108.9
C48 C47 C46 108.4(5)
C48 C47 H47A 110.0
C46 C47 H47A 110.0
C48 C47 H47B 110.0
C46 C47 H47B 110.0
H47A C47 H47B 108.4
C47 C48 C49 101.1(4)
C47 C48 H48A 111.5
C49 C48 H48A 111.5
C47 C48 H48B 111.5
C49 C48 H48B 111.5
H48A C48 H48B 109.4
C48 C49 O1 107.2(5)
C48 C49 H49A 110.3
O1 C49 H49A 110.3
C48 C49 H49B 110.3
O1 C49 H49B 110.3
H49A C49 H49B 108.5
C53 O2 C50 108.8(3)
C53 O2 Li1 137.1(3)
C50 O2 Li1 114.0(3)
O2 C50 C51 104.2(4)
O2 C50 H50A 110.9
C51 C50 H50A 110.9
O2 C50 H50B 110.9
C51 C50 H50B 110.9
H50A C50 H50B 108.9
C52 C51 C50 106.3(4)
C52 C51 H51A 110.5
C50 C51 H51A 110.5
C52 C51 H51B 110.5
C50 C51 H51B 110.5
H51A C51 H51B 108.7
C51 C52 C53 105.2(4)
C51 C52 H52A 110.7
C53 C52 H52A 110.7
C51 C52 H52B 110.7
C53 C52 H52B 110.7
H52A C52 H52B 108.8
O2 C53 C52 105.5(4)
O2 C53 H53A 110.6
C52 C53 H53A 110.6
O2 C53 H53B 110.6
C52 C53 H53B 110.6
H53A C53 H53B 108.8
C64 O61 C61 104.6(4)
O61 C61 C62 107.0(4)
O61 C61 H61A 110.3
C62 C61 H61A 110.3
O61 C61 H61B 110.3
C62 C61 H61B 110.3
H61A C61 H61B 108.6
C61 C62 C63 104.4(4)
C61 C62 H62A 110.9
C63 C62 H62A 110.9
C61 C62 H62B 110.9
C63 C62 H62B 110.9
H62A C62 H62B 108.9
C64 C63 C62 102.7(4)
C64 C63 H63A 111.2
C62 C63 H63A 111.2
C64 C63 H63B 111.2
C62 C63 H63B 111.2
H63A C63 H63B 109.1
O61 C64 C63 106.3(3)
O61 C64 H64A 110.5
C63 C64 H64A 110.5
O61 C64 H64B 110.5
C63 C64 H64B 110.5
H64A C64 H64B 108.7

loop_
_geom_bond_atom_site_label_1
_geom_bond_atom_site_label_2
_geom_bond_distance
Fe1 C31 2.029(3)
Fe1 C37 2.033(2)
Fe1 C1 2.039(2)
Fe1 Li1 2.867(4)
Li1 O1 1.896(6)
Li1 O2 1.930(6)
Li1 C31 2.267(5)
Li1 C37 2.291(5)
Li1 C32 2.563(5)
Li1 C38 2.694(5)
C1 C2 1.403(4)
C1 C6 1.413(4)
C2 C3 1.405(4)
C2 C7 1.505(4)
C3 C4 1.358(5)
C3 H3 0.9500
C4 C5 1.414(4)
C4 H4 0.9500
C5 C6 1.383(4)
C5 H5 0.9500
C6 C19 1.502(4)
C7 C12 1.396(5)
C7 C8 1.405(5)
C8 C9 1.400(5)
C8 C13 1.505(5)
C9 C10 1.364(7)
C9 H9 0.9500
C10 C11 1.369(7)
C10 H10 0.9500
C11 C12 1.394(5)
C11 H11 0.9500
C12 C16 1.530(6)
C13 C15 1.522(6)
C13 C14 1.561(6)
C13 H13 1.0000
C14 H14A 0.9800
C14 H14B 0.9800
C14 H14C 0.9800
C15 H15A 0.9800
C15 H15B 0.9800
C15 H15C 0.9800
C16 C18 1.517(6)
C16 C17 1.517(5)
C16 H16 1.0000
C17 H17A 0.9800
C17 H17B 0.9800
C17 H17C 0.9800
C18 H18A 0.9800
C18 H18B 0.9800
C18 H18C 0.9800
C19 C24 1.391(4)
C19 C20 1.437(4)
C20 C21 1.393(4)
C20 C25 1.510(5)
C21 C22 1.371(6)
C21 H21 0.9500
C22 C23 1.416(6)
C22 H22 0.9500
C23 C24 1.409(5)
C23 H23 0.9500
C24 C28 1.525(5)
C25 C26 1.495(6)
C25 C27 1.510(5)
C25 H25 1.0000
C26 H26A 0.9800
C26 H26B 0.9800
C26 H26C 0.9800
C27 H27A 0.9800
C27 H27B 0.9800
C27 H27C 0.9800
C28 C29 1.512(5)
C28 C30 1.532(5)
C28 H28 1.0000
C29 H29A 0.9800
C29 H29B 0.9800
C29 H29C 0.9800
C30 H30A 0.9800
C30 H30B 0.9800
C30 H30C 0.9800
C31 C32 1.204(4)
C32 C33 1.497(4)
C33 C36 1.518(6)
C33 C34 1.528(4)
C33 C35 1.540(6)
C34 H34A 0.9800
C34 H34B 0.9800
C34 H34C 0.9800
C35 H35A 0.9800
C35 H35B 0.9800
C35 H35C 0.9800
C36 H36A 0.9800
C36 H36B 0.9800
C36 H36C 0.9800
C37 C38 1.207(3)
C38 C39 1.488(3)
C39 C41 1.515(5)
C39 C42 1.528(5)
C39 C40 1.538(5)
C40 H40A 0.9800
C40 H40B 0.9800
C40 H40C 0.9800
C41 H41A 0.9800
C41 H41B 0.9800
C41 H41C 0.9800
C42 H42A 0.9800
C42 H42B 0.9800
C42 H42C 0.9800
O1 C46 1.411(5)
O1 C49 1.460(5)
C46 C47 1.509(7)
C46 H46A 0.9900
C46 H46B 0.9900
C47 C48 1.431(10)
C47 H47A 0.9900
C47 H47B 0.9900
C48 C49 1.455(8)
C48 H48A 0.9900
C48 H48B 0.9900
C49 H49A 0.9900
C49 H49B 0.9900
O2 C53 1.425(5)
O2 C50 1.451(5)
C50 C51 1.483(7)
C50 H50A 0.9900
C50 H50B 0.9900
C51 C52 1.453(9)
C51 H51A 0.9900
C51 H51B 0.9900
C52 C53 1.551(7)
C52 H52A 0.9900
C52 H52B 0.9900
C53 H53A 0.9900
C53 H53B 0.9900
O61 C64 1.419(6)
O61 C61 1.424(7)
C61 C62 1.479(7)
C61 H61A 0.9900
C61 H61B 0.9900
C62 C63 1.544(6)
C62 H62A 0.9900
C62 H62B 0.9900
C63 C64 1.523(6)
C63 H63A 0.9900
C63 H63B 0.9900
C64 H64A 0.9900
C64 H64B 0.9900
